data_2104301
loop_
_publ_author_name
'Rychlewska, Urszula'
'Plutecka, Agnieszka'
'Hoffmann, Marcin'
'Skowronek, Pawe\/l'
'Gawro\'nska, Krystyna'
'Gawro\'nski, Jacek'

_publ_section_title
;
 Probing the shapes of chiral bis-(<i>o</i>-naphthalimidobenzoyl)
 systems using X-ray and circular dichroism methods
;
_journal_issue 1
_journal_name_full 'Acta Crystallographica Section B'
_journal_page_first 86
_journal_page_last 95
_journal_paper_doi 10.1107/S0108768108041827
_journal_volume 65
_journal_year 2009
_chemical_formula_moiety 'C44 H32 O6 N4, C2 H6 O S, H2 O'
_chemical_formula_sum 'C46 H40 N4 O8 S'
_chemical_formula_weight 808.88
_chemical_name_systematic
;
 ?
;
_space_group_IT_number 5
_symmetry_cell_setting monoclinic
_symmetry_space_group_name_Hall 'C 2y'
_symmetry_space_group_name_H-M 'C 1 2 1'
_atom_sites_solution_hydrogens geom
_atom_sites_solution_primary direct
_atom_sites_solution_secondary difmap
_audit_creation_method SHELXL-97
_cell_angle_alpha 90.00
_cell_angle_beta 110.14(3)
_cell_angle_gamma 90.00
_cell_formula_units_Z 4
_cell_length_a 22.374(4)
_cell_length_b 9.319(2)
_cell_length_c 20.515(4)
_cell_measurement_reflns_used 2240
_cell_measurement_temperature 130.0(5)
_cell_measurement_theta_max 25.03
_cell_measurement_theta_min 4.00
_cell_volume 4015.9(16)
_computing_cell_refinement 'CrysAlisRED v.1.171.23(Oxford Diffraction,2002)'
_computing_data_collection 'CrysAlisCCD v.1.171.23(Oxford Diffraction,2002)'
_computing_data_reduction 'CrysAlisRED v.1.171.23(Oxford Diffraction,2002)'
_computing_molecular_graphics 'XP. Simens Analytical X-Ray Instruments (1989)'
_computing_publication_material 'SHELXL-97 (Sheldrick, 1997)'
_computing_structure_refinement 'SHELXL-97 (Sheldrick, 1997)'
_computing_structure_solution 'SHELXS-97 (Sheldrick, 1990)'
_diffrn_ambient_temperature 130.0(5)
_diffrn_measured_fraction_theta_full 0.994
_diffrn_measured_fraction_theta_max 0.994
_diffrn_measurement_device_type 'Kuma KM4CCD \k-geometry diffractometer'
_diffrn_measurement_method '\w scans'
_diffrn_radiation_monochromator graphite
_diffrn_radiation_source 'fine-focus sealed tube'
_diffrn_radiation_type MoK\a
_diffrn_radiation_wavelength 0.71073
_diffrn_reflns_av_R_equivalents 0.0529
_diffrn_reflns_av_sigmaI/netI 0.0581
_diffrn_reflns_limit_h_max 26
_diffrn_reflns_limit_h_min -26
_diffrn_reflns_limit_k_max 11
_diffrn_reflns_limit_k_min -10
_diffrn_reflns_limit_l_max 24
_diffrn_reflns_limit_l_min -22
_diffrn_reflns_number 13581
_diffrn_reflns_theta_full 25.03
_diffrn_reflns_theta_max 25.03
_diffrn_reflns_theta_min 4.00
_diffrn_standards_decay_% 0
_diffrn_standards_interval_count 'every 50 dc frames'
_exptl_absorpt_coefficient_mu 0.142
_exptl_absorpt_correction_T_max 0.997
_exptl_absorpt_correction_T_min 0.882
_exptl_absorpt_correction_type multi-scan
_exptl_absorpt_process_details 'SCALE3 ABSPACK.Oxford Diffraction program,2002.'
_exptl_crystal_colour colourless
_exptl_crystal_density_diffrn 1.338
_exptl_crystal_density_method 'not measured'
_exptl_crystal_description plate
_exptl_crystal_F_000 1693.1
_exptl_crystal_size_max 0.60
_exptl_crystal_size_mid 0.40
_exptl_crystal_size_min 0.05
_refine_diff_density_max 0.206
_refine_diff_density_min -0.195
_refine_ls_abs_structure_details 'Flack H D (1983), Acta Cryst. A39, 876-881'
_refine_ls_abs_structure_Flack -0.05(12)
_refine_ls_extinction_method none
_refine_ls_goodness_of_fit_ref 1.040
_refine_ls_hydrogen_treatment constr
_refine_ls_matrix_type full
_refine_ls_number_parameters 549
_refine_ls_number_reflns 3769
_refine_ls_number_restraints 13
_refine_ls_restrained_S_all 1.045
_refine_ls_R_factor_all 0.0647
_refine_ls_R_factor_gt 0.0470
_refine_ls_shift/su_max 0.000
_refine_ls_shift/su_mean 0.000
_refine_ls_structure_factor_coef Fsqd
_refine_ls_weighting_details 'calc w=1/[\s^2^(Fo^2^)+(0.0343P)^2^+0.0000P] where P=(Fo^2^+2Fc^2^)/3'
_refine_ls_weighting_scheme calc
_refine_ls_wR_factor_gt 0.0718
_refine_ls_wR_factor_ref 0.0775
_reflns_number_gt 3166
_reflns_number_total 3769
_reflns_threshold_expression >2sigma(I)
_cod_data_source_file so5018.cif
_cod_data_source_block 4
_cod_original_sg_symbol_H-M 'C 2'
_cod_database_code 2104301
_cod_database_fobs_code 2104301

loop_
_symmetry_equiv_pos_as_xyz
'x, y, z'
'-x, y, -z'
'x+1/2, y+1/2, z'
'-x+1/2, y+1/2, -z'

loop_
_atom_site_type_symbol
_atom_site_label
_atom_site_fract_x
_atom_site_fract_y
_atom_site_fract_z
_atom_site_U_iso_or_equiv
_atom_site_adp_type
_atom_site_calc_flag
_atom_site_refinement_flags
_atom_site_occupancy
_atom_site_disorder_assembly
_atom_site_disorder_group
S S1S 0.26183(7) 0.04156(13) 0.18233(7) 0.0376(3) Uani d PD 0.88 . .
O O1S 0.2464(3) 0.1996(5) 0.1685(3) 0.0409(13) Uani d PD 0.88 . .
C C1S 0.3430(2) 0.0309(6) 0.2397(3) 0.0439(14) Uani d PD 0.88 . .
H H1S 0.3709 0.0585 0.2153 0.066 Uiso d PR 0.88 . .
H H2S 0.3489 0.0945 0.2782 0.066 Uiso d PR 0.88 . .
H H3S 0.3525 -0.0656 0.2564 0.066 Uiso d PR 0.88 . .
C C2S 0.2257(2) -0.0160(5) 0.2422(2) 0.0531(14) Uani d D 1 . .
H H4S 0.1803 -0.0177 0.2200 0.080 Uiso d PR 0.88 . .
H H5S 0.2406 -0.1104 0.2587 0.080 Uiso d PR 0.88 . .
H H6S 0.2370 0.0497 0.2805 0.080 Uiso d PR 0.88 . .
S S2S 0.2958(6) 0.0662(11) 0.2266(5) 0.040(3) Uani d PD 0.12 . .
O O2S 0.2651(16) 0.199(3) 0.1839(19) 0.027(11) Uiso d PD 0.12 . .
C C3S 0.3181(15) -0.038(3) 0.1697(17) 0.038(9) Uiso d PD 0.12 . .
O O2 0.58178(12) 0.3368(3) 0.16090(14) 0.0322(7) Uani d . 1 . .
O O1 0.55143(12) -0.0680(3) 0.26693(13) 0.0291(7) Uani d . 1 . .
C C1 0.56846(16) -0.1007(4) 0.15982(18) 0.0212(9) Uani d . 1 . .
C C2 0.56344(18) -0.2494(4) 0.1609(2) 0.0291(10) Uani d . 1 . .
H H2 0.5575 -0.2955 0.2001 0.035 Uiso d R 1 . .
C C3 0.56751(18) -0.3306(4) 0.1050(2) 0.0323(10) Uani d . 1 . .
H H3 0.5639 -0.4332 0.1059 0.039 Uiso d R 1 . .
C C4 0.57604(18) -0.2646(4) 0.0496(2) 0.0312(10) Uani d . 1 . .
H H4 0.5785 -0.3214 0.0115 0.037 Uiso d R 1 . .
C C5 0.58718(16) -0.0420(5) -0.0115(2) 0.0296(10) Uani d . 1 . .
H H5 0.5880 -0.0963 -0.0510 0.036 Uiso d R 1 . .
C C6 0.59063(18) 0.1039(5) -0.0130(2) 0.0318(10) Uani d . 1 . .
H H6 0.5951 0.1511 -0.0527 0.038 Uiso d R 1 . .
C C7 0.58831(17) 0.1855(4) 0.0436(2) 0.0272(10) Uani d . 1 . .
H H7 0.5908 0.2882 0.0420 0.033 Uiso d R 1 . .
C C8 0.58230(16) 0.1199(4) 0.10122(18) 0.0202(9) Uani d . 1 . .
C C9 0.57793(15) -0.0321(4) 0.10307(18) 0.0186(9) Uani d . 1 . .
C C10 0.58143(16) -0.1143(4) 0.04658(19) 0.0240(9) Uani d . 1 . .
C C11 0.56343(16) -0.0165(4) 0.2182(2) 0.0220(9) Uani d . 1 . .
C C12 0.57977(16) 0.2056(4) 0.16004(19) 0.0221(9) Uani d . 1 . .
N N1 0.57443(13) 0.1316(3) 0.21705(14) 0.0181(7) Uani d . 1 . .
C C13 0.57293(16) 0.2165(4) 0.27570(18) 0.0186(8) Uani d . 1 . .
C C14 0.51937(15) 0.2957(4) 0.27352(17) 0.0187(8) Uani d . 1 . .
C C15 0.52226(16) 0.3755(4) 0.33176(19) 0.0213(9) Uani d . 1 . .
H H15 0.4860 0.4316 0.3310 0.026 Uiso d R 1 . .
C C16 0.57630(16) 0.3751(4) 0.39107(19) 0.0214(8) Uani d . 1 . .
H H16 0.5770 0.4285 0.4313 0.026 Uiso d R 1 . .
C C17 0.62901(16) 0.2990(4) 0.39176(19) 0.0234(9) Uani d . 1 . .
H H17 0.6668 0.3002 0.4323 0.028 Uiso d R 1 . .
C C18 0.62791(16) 0.2194(4) 0.33391(19) 0.0233(9) Uani d . 1 . .
H H18 0.6649 0.1665 0.3344 0.028 Uiso d R 1 . .
C C19 0.45977(16) 0.2919(4) 0.21087(18) 0.0211(8) Uani d . 1 . .
O O3 0.44325(11) 0.1828(3) 0.17515(13) 0.0267(6) Uani d . 1 . .
C C1A 0.45056(17) 0.7657(4) 0.41224(18) 0.0195(8) Uani d . 1 . .
C C2A 0.51044(16) 0.7480(4) 0.40899(18) 0.0217(9) Uani d . 1 . .
H H2A 0.5263 0.6529 0.4074 0.026 Uiso d R 1 . .
C C3A 0.54818(16) 0.8681(4) 0.40802(18) 0.0243(9) Uani d . 1 . .
H H3A 0.5900 0.8551 0.4058 0.029 Uiso d R 1 . .
C C4A 0.52607(17) 1.0038(4) 0.41060(17) 0.0251(9) Uani d . 1 . .
H H4A 0.5518 1.0852 0.4090 0.030 Uiso d R 1 . .
C C5A 0.44035(18) 1.1650(4) 0.41995(19) 0.0287(10) Uani d . 1 . .
H H5A 0.4655 1.2484 0.4198 0.034 Uiso d R 1 . .
C C6A 0.38173(18) 1.1813(4) 0.42587(19) 0.0281(10) Uani d . 1 . .
H H6A 0.3668 1.2758 0.4310 0.034 Uiso d R 1 . .
C C7A 0.34403(17) 1.0615(4) 0.42542(18) 0.0266(9) Uani d . 1 . .
H H7A 0.3022 1.0739 0.4278 0.032 Uiso d R 1 . .
C C8A 0.36550(16) 0.9255(4) 0.41991(18) 0.0194(8) Uani d . 1 . .
C C9A 0.42682(17) 0.9048(4) 0.41545(18) 0.0198(8) Uani d . 1 . .
C C10A 0.46496(16) 1.0267(4) 0.41507(17) 0.0217(8) Uani d . 1 . .
C C11A 0.41058(17) 0.6389(4) 0.40964(18) 0.0222(9) Uani d . 1 . .
C C12A 0.32397(17) 0.8013(4) 0.41570(18) 0.0230(9) Uani d . 1 . .
O O1A 0.42761(11) 0.5159(3) 0.40671(13) 0.0301(7) Uani d . 1 . .
O O2A 0.26981(12) 0.8121(3) 0.41679(13) 0.0310(7) Uani d . 1 . .
N N1A 0.34856(13) 0.6649(3) 0.41005(14) 0.0178(7) Uani d . 1 . .
C C13A 0.30271(15) 0.5490(4) 0.38942(18) 0.0202(8) Uani d . 1 . .
C C14A 0.28144(15) 0.4984(4) 0.32101(18) 0.0197(8) Uani d . 1 . .
C C15A 0.23462(16) 0.3912(4) 0.30367(19) 0.0240(9) Uani d . 1 . .
H H15A 0.2180 0.3566 0.2568 0.029 Uiso d R 1 . .
C C16A 0.21104(17) 0.3361(4) 0.3531(2) 0.0279(10) Uani d . 1 . .
H H16A 0.1792 0.2622 0.3404 0.034 Uiso d R 1 . .
C C17A 0.23342(16) 0.3864(4) 0.4201(2) 0.0252(9) Uani d . 1 . .
H H17A 0.2172 0.3474 0.4540 0.030 Uiso d R 1 . .
C C18A 0.27978(16) 0.4932(4) 0.43851(19) 0.0228(9) Uani d . 1 . .
H H18A 0.2957 0.5288 0.4853 0.027 Uiso d R 1 . .
C C19A 0.30576(16) 0.5595(4) 0.26644(18) 0.0224(9) Uani d . 1 . .
O O3A 0.32622(12) 0.6843(3) 0.27135(13) 0.0308(6) Uani d . 1 . .
N N2 0.42492(13) 0.4138(3) 0.19772(14) 0.0199(7) Uani d . 1 . .
H H2N 0.4422 0.5040 0.2220 0.024 Uiso d R 1 . .
N N2A 0.30285(12) 0.4734(3) 0.21312(14) 0.0209(7) Uani d . 1 . .
H H2NA 0.2906 0.3751 0.2176 0.025 Uiso d R 1 . .
C C21 0.36611(16) 0.4247(4) 0.13762(17) 0.0202(9) Uani d . 1 . .
H H21 0.3476 0.3308 0.1271 0.024 Uiso d R 1 . .
C C22 0.31785(15) 0.5237(4) 0.15297(16) 0.0205(8) Uani d . 1 . .
H H22 0.3361 0.6178 0.1629 0.025 Uiso d R 1 . .
C C23 0.25701(16) 0.5331(5) 0.08933(17) 0.0308(9) Uani d . 1 . .
H H23A 0.2274 0.5976 0.0985 0.037 Uiso d R 1 . .
H H23B 0.2378 0.4397 0.0806 0.037 Uiso d R 1 . .
C C24 0.27076(17) 0.5838(4) 0.02541(19) 0.0358(11) Uani d . 1 . .
H H24A 0.2862 0.6807 0.0325 0.043 Uiso d R 1 . .
H H24B 0.2322 0.5827 -0.0141 0.043 Uiso d R 1 . .
C C25 0.31989(17) 0.4890(4) 0.01058(19) 0.0311(10) Uani d . 1 . .
H H25A 0.3296 0.5260 -0.0283 0.037 Uiso d R 1 . .
H H25B 0.3029 0.3940 -0.0009 0.037 Uiso d R 1 . .
C C26 0.38028(16) 0.4802(4) 0.07450(17) 0.0237(9) Uani d . 1 . .
H H26A 0.4108 0.4190 0.0651 0.028 Uiso d R 1 . .
H H26B 0.3984 0.5745 0.0848 0.028 Uiso d R 1 . .
O O1W 0.44891(13) 0.7142(3) 0.23985(14) 0.0379(7) Uani d . 1 . .
H H1W 0.4145 0.7372 0.2574 0.045 Uiso d R 1 . .
H H2W 0.4804 0.7916 0.2493 0.045 Uiso d R 1 . .

loop_
_atom_site_aniso_label
_atom_site_aniso_U_11
_atom_site_aniso_U_22
_atom_site_aniso_U_33
_atom_site_aniso_U_12
_atom_site_aniso_U_13
_atom_site_aniso_U_23
S1S 0.0559(8) 0.0233(7) 0.0282(8) -0.0060(6) 0.0077(7) -0.0024(7)
O1S 0.045(3) 0.025(2) 0.040(3) -0.003(2) -0.001(3) 0.0081(18)
C1S 0.028(3) 0.044(3) 0.059(4) 0.002(3) 0.014(3) 0.017(3)
C2S 0.042(3) 0.046(3) 0.067(4) -0.006(2) 0.012(2) 0.023(3)
S2S 0.057(7) 0.043(6) 0.007(5) -0.021(6) -0.007(5) -0.008(5)
O2 0.0468(18) 0.0204(17) 0.0328(18) -0.0012(13) 0.0181(14) 0.0011(13)
O1 0.0441(16) 0.0240(15) 0.0239(16) -0.0033(13) 0.0177(13) 0.0020(13)
C1 0.019(2) 0.023(2) 0.021(2) 0.0001(16) 0.0065(17) -0.0052(18)
C2 0.036(2) 0.020(2) 0.031(3) 0.0015(18) 0.011(2) 0.0015(19)
C3 0.041(2) 0.020(2) 0.034(3) 0.0028(19) 0.009(2) -0.009(2)
C4 0.036(2) 0.031(3) 0.027(3) 0.0093(19) 0.011(2) -0.009(2)
C5 0.023(2) 0.044(3) 0.022(3) 0.0045(19) 0.0071(18) -0.006(2)
C6 0.030(2) 0.045(3) 0.022(3) 0.004(2) 0.012(2) 0.007(2)
C7 0.026(2) 0.027(2) 0.029(3) 0.0049(18) 0.0110(19) 0.009(2)
C8 0.019(2) 0.027(2) 0.016(2) 0.0039(17) 0.0086(17) 0.0041(18)
C9 0.0170(18) 0.021(2) 0.018(2) 0.0022(16) 0.0056(16) -0.0013(17)
C10 0.019(2) 0.031(2) 0.020(2) 0.0051(17) 0.0039(17) 0.0007(19)
C11 0.020(2) 0.020(2) 0.025(2) 0.0002(16) 0.0054(18) 0.0019(18)
C12 0.0212(19) 0.020(2) 0.026(2) 0.0026(17) 0.0095(17) 0.0040(19)
N1 0.0220(16) 0.0164(17) 0.0173(18) -0.0013(13) 0.0086(14) -0.0034(14)
C13 0.024(2) 0.014(2) 0.019(2) -0.0013(16) 0.0090(17) -0.0014(17)
C14 0.020(2) 0.017(2) 0.017(2) -0.0009(16) 0.0038(16) 0.0013(17)
C15 0.0199(19) 0.016(2) 0.028(2) 0.0034(16) 0.0093(17) 0.0009(18)
C16 0.023(2) 0.020(2) 0.021(2) 0.0001(16) 0.0066(17) -0.0051(17)
C17 0.0202(19) 0.025(2) 0.024(2) -0.0024(17) 0.0054(17) -0.0018(18)
C18 0.0183(19) 0.021(2) 0.031(2) 0.0018(16) 0.0099(18) 0.0014(19)
C19 0.023(2) 0.022(2) 0.022(2) -0.0022(18) 0.0117(17) 0.0013(19)
O3 0.0264(14) 0.0242(15) 0.0283(16) -0.0006(12) 0.0078(12) -0.0063(13)
C1A 0.022(2) 0.018(2) 0.016(2) -0.0004(16) 0.0039(16) 0.0016(16)
C2A 0.020(2) 0.024(2) 0.020(2) 0.0017(16) 0.0060(17) -0.0009(17)
C3A 0.0184(19) 0.035(3) 0.020(2) 0.0021(18) 0.0082(16) -0.0008(19)
C4A 0.028(2) 0.028(3) 0.020(2) -0.0079(18) 0.0090(17) -0.0002(18)
C5A 0.031(2) 0.022(2) 0.032(3) -0.0038(18) 0.010(2) 0.0011(19)
C6A 0.033(2) 0.021(2) 0.031(3) 0.0028(19) 0.0116(19) 0.0003(18)
C7A 0.025(2) 0.026(2) 0.031(2) 0.0050(18) 0.0118(17) 0.0008(19)
C8A 0.0223(19) 0.020(2) 0.016(2) 0.0022(16) 0.0068(16) 0.0018(16)
C9A 0.025(2) 0.024(2) 0.010(2) -0.0005(17) 0.0052(16) 0.0009(17)
C10A 0.0220(19) 0.025(2) 0.018(2) 0.0005(18) 0.0068(16) -0.0007(18)
C11A 0.024(2) 0.028(2) 0.015(2) 0.0025(18) 0.0070(17) 0.0001(18)
C12A 0.022(2) 0.029(2) 0.018(2) 0.0030(18) 0.0078(17) -0.0006(18)
O1A 0.0257(14) 0.0202(17) 0.0482(18) 0.0041(12) 0.0176(13) -0.0007(13)
O2A 0.0234(14) 0.0284(16) 0.0464(18) 0.0001(12) 0.0188(13) -0.0064(13)
N1A 0.0166(15) 0.0163(17) 0.0214(18) 0.0000(13) 0.0077(13) 0.0006(13)
C13A 0.0182(18) 0.0153(19) 0.030(2) 0.0016(16) 0.0119(16) -0.0017(19)
C14A 0.0184(18) 0.019(2) 0.022(2) 0.0007(16) 0.0078(16) 0.0003(16)
C15A 0.0223(19) 0.024(2) 0.027(2) 0.0021(17) 0.0101(17) -0.0024(18)
C16A 0.023(2) 0.025(2) 0.038(3) -0.0034(17) 0.0130(19) 0.001(2)
C17A 0.025(2) 0.023(2) 0.032(3) 0.0035(17) 0.0153(18) 0.0066(19)
C18A 0.0207(19) 0.025(2) 0.023(2) 0.0025(17) 0.0079(17) 0.0021(17)
C19A 0.0179(19) 0.024(2) 0.024(2) 0.0023(17) 0.0049(16) 0.0030(19)
O3A 0.0446(16) 0.0224(16) 0.0311(17) -0.0088(13) 0.0203(13) -0.0030(12)
N2 0.0182(16) 0.0162(17) 0.0226(18) -0.0005(13) 0.0039(14) -0.0022(14)
N2A 0.0217(16) 0.0222(17) 0.0209(18) -0.0002(14) 0.0102(14) 0.0015(15)
C21 0.0188(19) 0.021(2) 0.018(2) -0.0012(16) 0.0031(16) -0.0039(17)
C22 0.0232(19) 0.021(2) 0.017(2) -0.0013(16) 0.0072(15) 0.0021(17)
C23 0.023(2) 0.039(2) 0.030(2) 0.0064(19) 0.0084(17) 0.008(2)
C24 0.027(2) 0.046(3) 0.029(2) 0.0026(19) 0.0036(19) 0.009(2)
C25 0.033(2) 0.038(3) 0.022(2) -0.0037(19) 0.0093(18) 0.0036(19)
C26 0.025(2) 0.025(2) 0.023(2) -0.0016(17) 0.0103(17) -0.0005(18)
O1W 0.0380(16) 0.0330(16) 0.0488(19) -0.0090(13) 0.0230(14) -0.0120(14)

loop_
_atom_type_symbol
_atom_type_description
_atom_type_scat_dispersion_real
_atom_type_scat_dispersion_imag
_atom_type_scat_source
C C 0.0033 0.0016 'International Tables Vol C Tables 4.2.6.8 and 6.1.1.4'
H H 0.0000 0.0000 'International Tables Vol C Tables 4.2.6.8 and 6.1.1.4'
N N 0.0061 0.0033 'International Tables Vol C Tables 4.2.6.8 and 6.1.1.4'
O O 0.0106 0.0060 'International Tables Vol C Tables 4.2.6.8 and 6.1.1.4'
S S 0.1246 0.1234 'International Tables Vol C Tables 4.2.6.8 and 6.1.1.4'

loop_
_geom_angle_atom_site_label_1
_geom_angle_atom_site_label_2
_geom_angle_atom_site_label_3
_geom_angle_site_symmetry_1
_geom_angle_site_symmetry_3
_geom_angle
_geom_angle_publ_flag
O1S S1S C2S . . 107.2(3) ?
O1S S1S C1S . . 106.9(3) ?
C2S S1S C1S . . 97.4(2) ?
S1S C1S H1S . . 109.7 ?
S1S C1S H2S . . 109.1 ?
H1S C1S H2S . . 109.5 ?
S1S C1S H3S . . 109.6 ?
H1S C1S H3S . . 109.5 ?
H2S C1S H3S . . 109.5 ?
S1S C2S H4S . . 109.8 ?
S1S C2S H5S . . 109.8 ?
H4S C2S H5S . . 109.5 ?
S1S C2S H6S . . 108.8 ?
H4S C2S H6S . . 109.5 ?
H5S C2S H6S . . 109.5 ?
O2S S2S C3S . . 104.1(18) ?
O2S S2S C2S . . 101.0(15) ?
C3S S2S C2S . . 110.0(12) ?
C2 C1 C9 . . 120.1(3) ?
C2 C1 C11 . . 119.4(3) ?
C9 C1 C11 . . 120.5(3) ?
C1 C2 C3 . . 119.8(4) ?
C1 C2 H2 . . 119.6 ?
C3 C2 H2 . . 120.6 ?
C4 C3 C2 . . 120.4(4) ?
C4 C3 H3 . . 120.2 ?
C2 C3 H3 . . 119.4 ?
C3 C4 C10 . . 121.6(4) ?
C3 C4 H4 . . 119.5 ?
C10 C4 H4 . . 118.9 ?
C6 C5 C10 . . 121.1(4) ?
C6 C5 H5 . . 119.3 ?
C10 C5 H5 . . 119.6 ?
C5 C6 C7 . . 120.2(4) ?
C5 C6 H6 . . 119.9 ?
C7 C6 H6 . . 119.8 ?
C8 C7 C6 . . 120.8(4) ?
C8 C7 H7 . . 119.7 ?
C6 C7 H7 . . 119.6 ?
C7 C8 C9 . . 119.5(4) ?
C7 C8 C12 . . 120.5(4) ?
C9 C8 C12 . . 120.0(3) ?
C1 C9 C10 . . 119.9(3) ?
C1 C9 C8 . . 120.4(3) ?
C10 C9 C8 . . 119.6(4) ?
C4 C10 C5 . . 123.0(4) ?
C4 C10 C9 . . 118.2(3) ?
C5 C10 C9 . . 118.7(4) ?
O1 C11 N1 . . 119.4(3) ?
O1 C11 C1 . . 123.9(3) ?
N1 C11 C1 . . 116.7(4) ?
O2 C12 N1 . . 119.6(3) ?
O2 C12 C8 . . 123.1(3) ?
N1 C12 C8 . . 117.3(3) ?
C12 N1 C11 . . 124.4(3) ?
C12 N1 C13 . . 117.2(3) ?
C11 N1 C13 . . 117.9(3) ?
C18 C13 C14 . . 120.9(3) ?
C18 C13 N1 . . 117.2(3) ?
C14 C13 N1 . . 121.8(3) ?
C15 C14 C13 . . 118.1(3) ?
C15 C14 C19 . . 120.9(3) ?
C13 C14 C19 . . 121.0(3) ?
C16 C15 C14 . . 121.4(3) ?
C16 C15 H15 . . 119.4 ?
C14 C15 H15 . . 119.2 ?
C17 C16 C15 . . 119.7(3) ?
C17 C16 H16 . . 120.0 ?
C15 C16 H16 . . 120.2 ?
C16 C17 C18 . . 120.2(3) ?
C16 C17 H17 . . 120.0 ?
C18 C17 H17 . . 119.7 ?
C13 C18 C17 . . 119.6(3) ?
C13 C18 H18 . . 120.2 ?
C17 C18 H18 . . 120.2 ?
O3 C19 N2 . . 122.7(3) ?
O3 C19 C14 . . 121.7(3) ?
N2 C19 C14 . . 115.6(3) ?
C2A C1A C9A . . 120.1(3) ?
C2A C1A C11A . . 119.5(3) ?
C9A C1A C11A . . 120.3(3) ?
C1A C2A C3A . . 120.3(3) ?
C1A C2A H2A . . 119.4 ?
C3A C2A H2A . . 120.2 ?
C4A C3A C2A . . 120.6(3) ?
C4A C3A H3A . . 119.4 ?
C2A C3A H3A . . 120.0 ?
C3A C4A C10A . . 120.8(3) ?
C3A C4A H4A . . 120.0 ?
C10A C4A H4A . . 119.2 ?
C6A C5A C10A . . 121.0(4) ?
C6A C5A H5A . . 119.4 ?
C10A C5A H5A . . 119.6 ?
C5A C6A C7A . . 120.4(4) ?
C5A C6A H6A . . 119.5 ?
C7A C6A H6A . . 120.1 ?
C8A C7A C6A . . 120.7(3) ?
C8A C7A H7A . . 119.3 ?
C6A C7A H7A . . 119.9 ?
C7A C8A C9A . . 120.3(3) ?
C7A C8A C12A . . 120.0(3) ?
C9A C8A C12A . . 119.7(3) ?
C1A C9A C8A . . 121.1(3) ?
C1A C9A C10A . . 119.8(3) ?
C8A C9A C10A . . 119.1(3) ?
C4A C10A C5A . . 123.2(3) ?
C4A C10A C9A . . 118.3(3) ?
C5A C10A C9A . . 118.5(3) ?
O1A C11A N1A . . 119.2(3) ?
O1A C11A C1A . . 124.2(3) ?
N1A C11A C1A . . 116.6(3) ?
O2A C12A N1A . . 119.6(3) ?
O2A C12A C8A . . 123.0(3) ?
N1A C12A C8A . . 117.4(3) ?
C12A N1A C11A . . 124.7(3) ?
C12A N1A C13A . . 116.1(3) ?
C11A N1A C13A . . 118.0(3) ?
C18A C13A C14A . . 121.4(3) ?
C18A C13A N1A . . 118.1(3) ?
C14A C13A N1A . . 120.4(3) ?
C13A C14A C15A . . 117.4(3) ?
C13A C14A C19A . . 122.0(3) ?
C15A C14A C19A . . 120.5(3) ?
C16A C15A C14A . . 121.0(3) ?
C16A C15A H15A . . 119.5 ?
C14A C15A H15A . . 119.4 ?
C17A C16A C15A . . 120.3(3) ?
C17A C16A H16A . . 119.7 ?
C15A C16A H16A . . 120.0 ?
C16A C17A C18A . . 119.7(3) ?
C16A C17A H17A . . 119.9 ?
C18A C17A H17A . . 120.4 ?
C13A C18A C17A . . 120.1(4) ?
C13A C18A H18A . . 119.7 ?
C17A C18A H18A . . 120.2 ?
O3A C19A N2A . . 122.7(3) ?
O3A C19A C14A . . 120.6(3) ?
N2A C19A C14A . . 116.7(3) ?
C19 N2 C21 . . 121.0(3) ?
C19 N2 H2N . . 121.2 ?
C21 N2 H2N . . 116.6 ?
C19A N2A C22 . . 122.4(3) ?
C19A N2A H2NA . . 115.1 ?
C22 N2A H2NA . . 122.5 ?
N2 C21 C26 . . 110.4(3) ?
N2 C21 C22 . . 111.2(3) ?
C26 C21 C22 . . 109.7(3) ?
N2 C21 H21 . . 108.6 ?
C26 C21 H21 . . 108.5 ?
C22 C21 H21 . . 108.4 ?
N2A C22 C23 . . 110.1(3) ?
N2A C22 C21 . . 111.3(3) ?
C23 C22 C21 . . 110.0(3) ?
N2A C22 H22 . . 108.6 ?
C23 C22 H22 . . 108.5 ?
C21 C22 H22 . . 108.3 ?
C24 C23 C22 . . 111.6(3) ?
C24 C23 H23A . . 109.4 ?
C22 C23 H23A . . 109.9 ?
C24 C23 H23B . . 109.3 ?
C22 C23 H23B . . 108.4 ?
H23A C23 H23B . . 108.1 ?
C25 C24 C23 . . 111.5(3) ?
C25 C24 H24A . . 109.2 ?
C23 C24 H24A . . 109.3 ?
C25 C24 H24B . . 109.1 ?
C23 C24 H24B . . 109.6 ?
H24A C24 H24B . . 108.0 ?
C24 C25 C26 . . 110.3(3) ?
C24 C25 H25A . . 110.1 ?
C26 C25 H25A . . 110.3 ?
C24 C25 H25B . . 109.4 ?
C26 C25 H25B . . 108.7 ?
H25A C25 H25B . . 108.1 ?
C21 C26 C25 . . 111.5(3) ?
C21 C26 H26A . . 109.8 ?
C25 C26 H26A . . 109.9 ?
C21 C26 H26B . . 108.6 ?
C25 C26 H26B . . 108.8 ?
H26A C26 H26B . . 108.2 ?
H1W O1W H2W . . 111.7 ?

loop_
_geom_bond_atom_site_label_1
_geom_bond_atom_site_label_2
_geom_bond_site_symmetry_2
_geom_bond_distance
_geom_bond_publ_flag
S1S O1S . 1.517(4) ?
S1S C2S . 1.769(4) ?
S1S C1S . 1.794(5) ?
C1S H1S . 0.9600 ?
C1S H2S . 0.9601 ?
C1S H3S . 0.9600 ?
C2S S2S . 1.868(12) ?
C2S H4S . 0.9600 ?
C2S H5S . 0.9600 ?
C2S H6S . 0.9599 ?
S2S O2S . 1.53(2) ?
S2S C3S . 1.72(3) ?
O2 C12 . 1.223(4) ?
O1 C11 . 1.220(4) ?
C1 C2 . 1.391(5) ?
C1 C9 . 1.406(5) ?
C1 C11 . 1.468(5) ?
C2 C3 . 1.403(5) ?
C2 H2 . 0.9599 ?
C3 C4 . 1.362(5) ?
C3 H3 . 0.9599 ?
C4 C10 . 1.408(5) ?
C4 H4 . 0.9598 ?
C5 C6 . 1.363(5) ?
C5 C10 . 1.413(5) ?
C5 H5 . 0.9603 ?
C6 C7 . 1.403(5) ?
C6 H6 . 0.9600 ?
C7 C8 . 1.379(5) ?
C7 H7 . 0.9600 ?
C8 C9 . 1.421(5) ?
C8 C12 . 1.465(5) ?
C9 C10 . 1.414(5) ?
C11 N1 . 1.403(4) ?
C12 N1 . 1.398(4) ?
N1 C13 . 1.450(4) ?
C13 C18 . 1.389(5) ?
C13 C14 . 1.395(5) ?
C14 C15 . 1.390(5) ?
C14 C19 . 1.500(5) ?
C15 C16 . 1.389(5) ?
C15 H15 . 0.9600 ?
C16 C17 . 1.372(5) ?
C16 H16 . 0.9597 ?
C17 C18 . 1.392(5) ?
C17 H17 . 0.9600 ?
C18 H18 . 0.9602 ?
C19 O3 . 1.233(4) ?
C19 N2 . 1.352(4) ?
C1A C2A . 1.374(5) ?
C1A C9A . 1.410(5) ?
C1A C11A . 1.472(5) ?
C2A C3A . 1.407(5) ?
C2A H2A . 0.9600 ?
C3A C4A . 1.365(5) ?
C3A H3A . 0.9599 ?
C4A C10A . 1.418(5) ?
C4A H4A . 0.9598 ?
C5A C6A . 1.367(5) ?
C5A C10A . 1.419(5) ?
C5A H5A . 0.9600 ?
C6A C7A . 1.398(5) ?
C6A H6A . 0.9597 ?
C7A C8A . 1.374(5) ?
C7A H7A . 0.9601 ?
C8A C9A . 1.419(5) ?
C8A C12A . 1.468(5) ?
C9A C10A . 1.422(5) ?
C11A O1A . 1.216(4) ?
C11A N1A . 1.412(4) ?
C12A O2A . 1.224(4) ?
C12A N1A . 1.405(4) ?
N1A C13A . 1.449(4) ?
C13A C18A . 1.380(5) ?
C13A C14A . 1.399(5) ?
C14A C15A . 1.402(5) ?
C14A C19A . 1.514(5) ?
C15A C16A . 1.392(5) ?
C15A H15A . 0.9599 ?
C16A C17A . 1.374(5) ?
C16A H16A . 0.9601 ?
C17A C18A . 1.393(5) ?
C17A H17A . 0.9603 ?
C18A H18A . 0.9600 ?
C19A O3A . 1.241(4) ?
C19A N2A . 1.340(4) ?
N2 C21 . 1.464(4) ?
N2 H2N . 0.9858 ?
N2A C22 . 1.463(4) ?
N2A H2NA . 0.9698 ?
C21 C26 . 1.526(5) ?
C21 C22 . 1.533(5) ?
C21 H21 . 0.9601 ?
C22 C23 . 1.530(4) ?
C22 H22 . 0.9600 ?
C23 C24 . 1.522(5) ?
C23 H23A . 0.9601 ?
C23 H23B . 0.9599 ?
C24 C25 . 1.520(5) ?
C24 H24A . 0.9600 ?
C24 H24B . 0.9601 ?
C25 C26 . 1.527(5) ?
C25 H25A . 0.9601 ?
C25 H25B . 0.9600 ?
C26 H26A . 0.9599 ?
C26 H26B . 0.9600 ?
O1W H1W . 0.9800 ?
O1W H2W . 0.9800 ?

loop_
_geom_torsion_atom_site_label_1
_geom_torsion_atom_site_label_2
_geom_torsion_atom_site_label_3
_geom_torsion_atom_site_label_4
_geom_torsion_site_symmetry_1
_geom_torsion_site_symmetry_2
_geom_torsion_site_symmetry_3
_geom_torsion_site_symmetry_4
_geom_torsion
_geom_torsion_publ_flag
C9 C1 C2 C3 . . . . -0.4(6) ?
C11 C1 C2 C3 . . . . 179.3(3) ?
C1 C2 C3 C4 . . . . -0.3(6) ?
C2 C3 C4 C10 . . . . 0.4(6) ?
C10 C5 C6 C7 . . . . -0.2(6) ?
C5 C6 C7 C8 . . . . -0.2(6) ?
C6 C7 C8 C9 . . . . -0.5(5) ?
C6 C7 C8 C12 . . . . -179.9(3) ?
C2 C1 C9 C10 . . . . 0.9(5) ?
C11 C1 C9 C10 . . . . -178.7(3) ?
C2 C1 C9 C8 . . . . 179.2(3) ?
C11 C1 C9 C8 . . . . -0.5(5) ?
C7 C8 C9 C1 . . . . -176.7(3) ?
C12 C8 C9 C1 . . . . 2.7(5) ?
C7 C8 C9 C10 . . . . 1.6(5) ?
C12 C8 C9 C10 . . . . -179.0(3) ?
C3 C4 C10 C5 . . . . -176.8(4) ?
C3 C4 C10 C9 . . . . 0.2(6) ?
C6 C5 C10 C4 . . . . 178.3(4) ?
C6 C5 C10 C9 . . . . 1.3(6) ?
C1 C9 C10 C4 . . . . -0.8(5) ?
C8 C9 C10 C4 . . . . -179.1(3) ?
C1 C9 C10 C5 . . . . 176.3(3) ?
C8 C9 C10 C5 . . . . -2.0(5) ?
C2 C1 C11 O1 . . . . -4.3(5) ?
C9 C1 C11 O1 . . . . 175.4(3) ?
C2 C1 C11 N1 . . . . 174.6(3) ?
C9 C1 C11 N1 . . . . -5.8(5) ?
C7 C8 C12 O2 . . . . 1.2(5) ?
C9 C8 C12 O2 . . . . -178.2(3) ?
C7 C8 C12 N1 . . . . -179.2(3) ?
C9 C8 C12 N1 . . . . 1.4(5) ?
O2 C12 N1 C11 . . . . 171.3(3) ?
C8 C12 N1 C11 . . . . -8.3(5) ?
O2 C12 N1 C13 . . . . -1.3(5) ?
C8 C12 N1 C13 . . . . 179.1(3) ?
O1 C11 N1 C12 . . . . -170.7(3) ?
C1 C11 N1 C12 . . . . 10.4(5) ?
O1 C11 N1 C13 . . . . 1.9(5) ?
C1 C11 N1 C13 . . . . -177.0(3) ?
C12 N1 C13 C18 . . . . -104.3(4) ?
C11 N1 C13 C18 . . . . 82.6(4) ?
C12 N1 C13 C14 . . . . 73.9(4) ?
C11 N1 C13 C14 . . . . -99.2(4) ?
C18 C13 C14 C15 . . . . -1.2(5) ?
N1 C13 C14 C15 . . . . -179.3(3) ?
C18 C13 C14 C19 . . . . -179.6(3) ?
N1 C13 C14 C19 . . . . 2.4(5) ?
C13 C14 C15 C16 . . . . -1.1(5) ?
C19 C14 C15 C16 . . . . 177.3(3) ?
C14 C15 C16 C17 . . . . 2.4(5) ?
C15 C16 C17 C18 . . . . -1.6(5) ?
C14 C13 C18 C17 . . . . 2.0(5) ?
N1 C13 C18 C17 . . . . -179.8(3) ?
C16 C17 C18 C13 . . . . -0.6(5) ?
C15 C14 C19 O3 . . . . -145.0(3) ?
C13 C14 C19 O3 . . . . 33.4(5) ?
C15 C14 C19 N2 . . . . 33.2(5) ?
C13 C14 C19 N2 . . . . -148.5(3) ?
C9A C1A C2A C3A . . . . -0.7(5) ?
C11A C1A C2A C3A . . . . 176.9(3) ?
C1A C2A C3A C4A . . . . 0.3(5) ?
C2A C3A C4A C10A . . . . 0.7(5) ?
C10A C5A C6A C7A . . . . -1.7(6) ?
C5A C6A C7A C8A . . . . 0.8(6) ?
C6A C7A C8A C9A . . . . 0.8(5) ?
C6A C7A C8A C12A . . . . -176.7(4) ?
C2A C1A C9A C8A . . . . -179.0(3) ?
C11A C1A C9A C8A . . . . 3.3(5) ?
C2A C1A C9A C10A . . . . 0.2(5) ?
C11A C1A C9A C10A . . . . -177.4(3) ?
C7A C8A C9A C1A . . . . 177.7(3) ?
C12A C8A C9A C1A . . . . -4.8(5) ?
C7A C8A C9A C10A . . . . -1.5(5) ?
C12A C8A C9A C10A . . . . 176.0(3) ?
C3A C4A C10A C5A . . . . 178.1(4) ?
C3A C4A C10A C9A . . . . -1.2(5) ?
C6A C5A C10A C4A . . . . -178.4(3) ?
C6A C5A C10A C9A . . . . 0.9(5) ?
C1A C9A C10A C4A . . . . 0.7(5) ?
C8A C9A C10A C4A . . . . 180.0(3) ?
C1A C9A C10A C5A . . . . -178.6(3) ?
C8A C9A C10A C5A . . . . 0.7(5) ?
C2A C1A C11A O1A . . . . 2.2(5) ?
C9A C1A C11A O1A . . . . 179.9(3) ?
C2A C1A C11A N1A . . . . -177.2(3) ?
C9A C1A C11A N1A . . . . 0.4(5) ?
C7A C8A C12A O2A . . . . 0.1(5) ?
C9A C8A C12A O2A . . . . -177.4(3) ?
C7A C8A C12A N1A . . . . 179.9(3) ?
C9A C8A C12A N1A . . . . 2.5(5) ?
O2A C12A N1A C11A . . . . -178.7(3) ?
C8A C12A N1A C11A . . . . 1.4(5) ?
O2A C12A N1A C13A . . . . 14.2(5) ?
C8A C12A N1A C13A . . . . -165.7(3) ?
O1A C11A N1A C12A . . . . 177.7(3) ?
C1A C11A N1A C12A . . . . -2.8(5) ?
O1A C11A N1A C13A . . . . -15.4(5) ?
C1A C11A N1A C13A . . . . 164.1(3) ?
C12A N1A C13A C18A . . . . -76.8(4) ?
C11A N1A C13A C18A . . . . 115.2(4) ?
C12A N1A C13A C14A . . . . 101.7(4) ?
C11A N1A C13A C14A . . . . -66.3(4) ?
C18A C13A C14A C15A . . . . 1.6(5) ?
N1A C13A C14A C15A . . . . -176.8(3) ?
C18A C13A C14A C19A . . . . 179.5(3) ?
N1A C13A C14A C19A . . . . 1.1(5) ?
C13A C14A C15A C16A . . . . -0.9(5) ?
C19A C14A C15A C16A . . . . -178.8(3) ?
C14A C15A C16A C17A . . . . 0.0(5) ?
C15A C16A C17A C18A . . . . 0.2(5) ?
C14A C13A C18A C17A . . . . -1.5(5) ?
N1A C13A C18A C17A . . . . 177.0(3) ?
C16A C17A C18A C13A . . . . 0.5(5) ?
C13A C14A C19A O3A . . . . -26.2(5) ?
C15A C14A C19A O3A . . . . 151.6(3) ?
C13A C14A C19A N2A . . . . 155.0(3) ?
C15A C14A C19A N2A . . . . -27.3(5) ?
O3 C19 N2 C21 . . . . -2.6(5) ?
C14 C19 N2 C21 . . . . 179.2(3) ?
O3A C19A N2A C22 . . . . -6.0(5) ?
C14A C19A N2A C22 . . . . 172.9(3) ?
C19 N2 C21 C26 . . . . -90.0(4) ?
C19 N2 C21 C22 . . . . 148.0(3) ?
C19A N2A C22 C23 . . . . -108.9(4) ?
C19A N2A C22 C21 . . . . 128.9(3) ?
N2 C21 C22 N2A . . . . -57.8(4) ?
C26 C21 C22 N2A . . . . 179.8(3) ?
N2 C21 C22 C23 . . . . 179.9(3) ?
C26 C21 C22 C23 . . . . 57.5(4) ?
N2A C22 C23 C24 . . . . -179.4(3) ?
C21 C22 C23 C24 . . . . -56.5(4) ?
C22 C23 C24 C25 . . . . 55.5(4) ?
C23 C24 C25 C26 . . . . -54.9(4) ?
N2 C21 C26 C25 . . . . 178.6(3) ?
C22 C21 C26 C25 . . . . -58.6(4) ?
C24 C25 C26 C21 . . . . 57.0(4) ?
